data_7235261
loop_
_publ_author_name
'Dutta, Jayita'
'Bhattacharya, Samaresh'

_publ_section_title
;
 Controlled interaction of benzaldehyde thiosemicarbazones with palladium:
 formation of bis-complexes with cis-geometry and organopalladium
 complexes, and their catalytic application in C--C and C--N coupling
;
_journal_issue 27
_journal_name_full 'RSC Advances'
_journal_page_first 10707
_journal_paper_doi 10.1039/c3ra40829a
_journal_volume 3
_journal_year 2013
_chemical_formula_sum 'C30 H14 Cl2 N6 Pd S2'
_chemical_formula_weight 531.77
_space_group_IT_number 4
_space_group_name_Hall 'P 2yb'
_space_group_name_H-M_alt 'P 1 21 1'
_symmetry_space_group_name_H-M 'P 1 21 1'
_atom_sites_solution_hydrogens geom
_atom_sites_solution_primary direct
_atom_sites_solution_secondary difmap
_audit_creation_method SHELXL-97
_cell_angle_alpha 90.00
_cell_angle_beta 90.686(7)
_cell_angle_gamma 90.00
_cell_formula_units_Z 4
_cell_length_a 7.908(4)
_cell_length_b 26.302(14)
_cell_length_c 9.794(5)
_cell_measurement_temperature 273(2)
_cell_volume 2037.0(18)
_computing_structure_refinement 'SHELXL-97 (Sheldrick, 2008)'
_computing_structure_solution 'SHELXS-97 (Sheldrick, 2008)'
_diffrn_ambient_temperature 273(2)
_diffrn_measured_fraction_theta_full 0.994
_diffrn_measured_fraction_theta_max 0.994
_diffrn_radiation_monochromator graphite
_diffrn_radiation_source 'fine-focus sealed tube'
_diffrn_radiation_type MoK\a
_diffrn_radiation_wavelength 0.71073
_diffrn_reflns_av_R_equivalents 0.0938
_diffrn_reflns_av_sigmaI/netI 0.1014
_diffrn_reflns_limit_h_max 7
_diffrn_reflns_limit_h_min -7
_diffrn_reflns_limit_k_max 26
_diffrn_reflns_limit_k_min -25
_diffrn_reflns_limit_l_max 9
_diffrn_reflns_limit_l_min -9
_diffrn_reflns_number 9566
_diffrn_reflns_theta_full 20.96
_diffrn_reflns_theta_max 20.96
_diffrn_reflns_theta_min 2.08
_exptl_absorpt_coefficient_mu 1.392
_exptl_absorpt_correction_T_max 0.851
_exptl_absorpt_correction_T_min 0.813
_exptl_absorpt_correction_type multi-scan
_exptl_crystal_density_diffrn 1.734
_exptl_crystal_density_method 'not measured'
_exptl_crystal_F_000 1056.0
_exptl_crystal_size_max 0.18
_exptl_crystal_size_mid 0.15
_exptl_crystal_size_min 0.14
_refine_diff_density_max 3.022
_refine_diff_density_min -2.038
_refine_diff_density_rms 0.301
_refine_ls_abs_structure_details 'Flack H D (1983), Acta Cryst. A39, 876-881'
_refine_ls_abs_structure_Flack 0.80(15)
_refine_ls_extinction_method none
_refine_ls_goodness_of_fit_ref 1.973
_refine_ls_hydrogen_treatment constr
_refine_ls_matrix_type full
_refine_ls_number_parameters 267
_refine_ls_number_reflns 4042
_refine_ls_number_restraints 1
_refine_ls_restrained_S_all 1.972
_refine_ls_R_factor_all 0.1289
_refine_ls_R_factor_gt 0.1218
_refine_ls_shift/su_max 0.003
_refine_ls_shift/su_mean 0.001
_refine_ls_structure_factor_coef Fsqd
_refine_ls_weighting_details 'calc w=1/[\s^2^(Fo^2^)+(0.1000P)^2^+0.0000P] where P=(Fo^2^+2Fc^2^)/3'
_refine_ls_weighting_scheme calc
_refine_ls_wR_factor_gt 0.3070
_refine_ls_wR_factor_ref 0.3127
_reflns_number_gt 3668
_reflns_number_total 4042
_reflns_threshold_expression &gt;2sigma(I)
_cod_data_source_file c3ra40829a.cif
_cod_data_source_block jdds6
_cod_depositor_comments
;
The following automatic conversions were performed:

data item '_exptl_absorpt_correction_type' value 'Multi-Scan' was
changed to 'multi-scan' in accordance with the
/home/saulius/struct/COD-crude-data/automatic-downloads/DataCite-retrospective/RSC/depositions/lib/dictionaries/cif_core.dic
dictionary named 'cif_core.dic' version 2.4.2 last updated on
2011-04-26.

Automatic conversion script
Id: cif_fix_values 6909 2019-04-08 15:41:33Z antanas 
;
_cod_original_sg_symbol_H-M P21
_cod_database_code 7235261

loop_
_symmetry_equiv_pos_as_xyz
'x, y, z'
'-x, y+1/2, -z'

loop_
_atom_site_label
_atom_site_type_symbol
_atom_site_fract_x
_atom_site_fract_y
_atom_site_fract_z
_atom_site_U_iso_or_equiv
_atom_site_adp_type
_atom_site_occupancy
_atom_site_symmetry_multiplicity
_atom_site_calc_flag
_atom_site_refinement_flags
Pd1 Pd 0.7016(3) 0.11832(9) 0.6411(2) 0.0295(7) Uani 1 1 d .
Pd2 Pd 0.2835(3) 0.88634(9) 0.7512(2) 0.0272(7) Uani 1 1 d .
N12 N -0.196(3) 0.8203(10) 0.649(3) 0.038(7) Uiso 1 1 d .
H12A H -0.2727 0.8095 0.7027 0.045 Uiso 1 1 calc R
H12B H -0.2164 0.8224 0.5624 0.045 Uiso 1 1 calc R
S4 S 0.1135(12) 0.8530(4) 0.5864(9) 0.046(3) Uani 1 1 d .
S3 S 0.4456(13) 0.9268(4) 0.5999(9) 0.050(3) Uani 1 1 d .
C22 C 0.062(4) 0.9389(12) 1.001(3) 0.030(8) Uiso 1 1 d .
H22 H 0.0497 0.9387 0.9068 0.035 Uiso 1 1 calc R
N1 N 0.845(3) 0.0740(11) 0.775(3) 0.041(7) Uiso 1 1 d .
C25 C 0.355(3) 0.8135(11) 1.050(3) 0.016(7) Uiso 1 1 d .
N8 N 0.596(3) 0.9405(10) 0.851(3) 0.035(7) Uiso 1 1 d .
N7 N 0.429(3) 0.9272(9) 0.892(2) 0.023(6) Uiso 1 1 d .
C16 C 0.372(3) 0.1716(10) 0.590(3) 0.008(6) Uiso 1 1 d .
C21 C -0.069(4) 0.9377(12) 1.092(3) 0.029(8) Uiso 1 1 d .
H21 H -0.1776 0.9359 1.0545 0.035 Uiso 1 1 calc R
C17 C 0.234(4) 0.9406(13) 1.080(3) 0.040(9) Uiso 1 1 d .
N2 N 1.002(3) 0.0594(11) 0.727(3) 0.037(7) Uiso 1 1 d .
N10 N 0.154(3) 0.8393(11) 0.863(3) 0.038(7) Uiso 1 1 d .
C29 C 0.519(5) 0.8075(15) 1.269(4) 0.055(11) Uiso 1 1 d .
H29 H 0.5356 0.8037 1.3622 0.066 Uiso 1 1 calc R
C2 C 0.662(4) 0.0610(13) 1.109(3) 0.035(9) Uiso 1 1 d .
H2 H 0.7669 0.0574 1.1522 0.042 Uiso 1 1 calc R
C32 C -0.047(5) 0.8333(16) 0.697(4) 0.048(10) Uiso 1 1 d .
C8 C 1.009(4) 0.0539(13) 0.600(4) 0.040(9) Uiso 1 1 d .
C18 C 0.225(4) 0.9382(11) 1.219(3) 0.023(7) Uiso 1 1 d .
H18 H 0.3289 0.9363 1.2640 0.028 Uiso 1 1 calc R
N3 N 1.155(4) 0.0401(12) 0.542(3) 0.058(9) Uiso 1 1 d .
H3A H 1.2436 0.0351 0.5922 0.070 Uiso 1 1 calc R
H3B H 1.1600 0.0363 0.4551 0.070 Uiso 1 1 calc R
C14 C 0.909(3) 0.1837(10) 0.885(3) 0.013(6) Uiso 1 1 d .
H14 H 0.9052 0.1766 0.7919 0.015 Uiso 1 1 calc R
C27 C 0.655(4) 0.8109(11) 1.049(3) 0.018(7) Uiso 1 1 d .
H27 H 0.7585 0.8088 1.0056 0.021 Uiso 1 1 calc R
C13 C 1.070(4) 0.1909(12) 0.958(3) 0.033(8) Uiso 1 1 d .
H13 H 1.1687 0.1935 0.9075 0.039 Uiso 1 1 calc R
C23 C 0.417(4) 0.9398(12) 1.006(3) 0.029(8) Uiso 1 1 d .
H23 H 0.5130 0.9493 1.0555 0.035 Uiso 1 1 calc R
C11 C 0.913(4) 0.1958(13) 1.177(4) 0.035(9) Uiso 1 1 d .
H11 H 0.9061 0.1991 1.2709 0.042 Uiso 1 1 calc R
C19 C 0.089(4) 0.9380(12) 1.299(3) 0.029(8) Uiso 1 1 d .
H19 H 0.0913 0.9375 1.3942 0.035 Uiso 1 1 calc R
C26 C 0.486(5) 0.8152(14) 0.972(4) 0.044(10) Uiso 1 1 d .
H26 H 0.4785 0.8186 0.8781 0.053 Uiso 1 1 calc R
C20 C -0.057(4) 0.9387(12) 1.216(3) 0.032(8) Uiso 1 1 d .
C24 C 0.613(3) 0.9406(10) 0.715(3) 0.016(7) Uiso 1 1 d .
C3 C 0.499(4) 0.0658(13) 1.177(4) 0.036(9) Uiso 1 1 d .
H3 H 0.5009 0.0673 1.2719 0.043 Uiso 1 1 calc R
C31 C 0.179(4) 0.8180(13) 0.995(4) 0.033(9) Uiso 1 1 d .
H31 H 0.0878 0.8072 1.0467 0.039 Uiso 1 1 calc R
C4 C 0.331(4) 0.0685(13) 1.107(3) 0.035(8) Uiso 1 1 d .
N9 N 0.759(4) 0.9546(12) 0.667(3) 0.055(9) Uiso 1 1 d .
H9A H 0.8398 0.9632 0.7220 0.066 Uiso 1 1 calc R
H9B H 0.7747 0.9551 0.5803 0.066 Uiso 1 1 calc R
S2 S 0.5378(11) 0.1534(4) 0.4760(9) 0.049(3) Uani 1 1 d .
S1 S 0.8662(10) 0.0786(4) 0.4849(8) 0.039(2) Uani 1 1 d .
Cl3 Cl -0.2566(11) 0.9385(4) 1.3056(9) 0.053(3) Uani 1 1 d .
N11 N -0.026(3) 0.8288(10) 0.832(3) 0.034(7) Uiso 1 1 d .
C10 C 0.766(4) 0.1920(11) 1.088(3) 0.025(8) Uiso 1 1 d .
H10 H 0.6627 0.1925 1.1329 0.030 Uiso 1 1 calc R
Cl2 Cl 1.2638(13) 0.2033(4) 1.1773(10) 0.055(3) Uani 1 1 d .
C12 C 1.083(3) 0.1939(11) 1.099(3) 0.015(7) Uiso 1 1 d .
N4 N 0.557(3) 0.1668(10) 0.773(2) 0.024(6) Uiso 1 1 d .
N5 N 0.389(3) 0.1756(9) 0.719(2) 0.022(6) Uiso 1 1 d .
C15 C 0.589(4) 0.1850(12) 0.880(3) 0.028(8) Uiso 1 1 d .
H15 H 0.4969 0.2003 0.9217 0.034 Uiso 1 1 calc R
C28 C 0.639(5) 0.8106(14) 1.190(4) 0.045(10) Uiso 1 1 d .
C30 C 0.345(4) 0.8101(13) 1.207(4) 0.040(9) Uiso 1 1 d .
H30 H 0.2453 0.8097 1.2557 0.048 Uiso 1 1 calc R
Cl4 Cl 0.8449(11) 0.8036(4) 1.2804(10) 0.055(3) Uani 1 1 d .
C9 C 0.755(4) 0.1884(14) 0.965(4) 0.040(9) Uiso 1 1 d .
N6 N 0.222(4) 0.1837(12) 0.517(3) 0.055(9) Uiso 1 1 d .
H6A H 0.1346 0.1945 0.5607 0.065 Uiso 1 1 calc R
H6B H 0.2172 0.1803 0.4302 0.065 Uiso 1 1 calc R
C5 C 0.334(4) 0.0660(11) 0.956(3) 0.025(7) Uiso 1 1 d .
H5 H 0.2379 0.0667 0.9002 0.030 Uiso 1 1 calc R
C1 C 0.634(3) 0.0627(10) 0.970(3) 0.011(6) Uiso 1 1 d .
Cl1 Cl 0.1434(12) 0.0728(4) 1.2000(10) 0.058(3) Uani 1 1 d .
C6 C 0.495(4) 0.0626(13) 0.908(3) 0.035(8) Uiso 1 1 d .
H6 H 0.5025 0.0596 0.8138 0.042 Uiso 1 1 calc R
C7 C 0.793(4) 0.0595(13) 0.910(3) 0.034(8) Uiso 1 1 d .
H7 H 0.8776 0.0458 0.9653 0.041 Uiso 1 1 calc R

loop_
_atom_site_aniso_label
_atom_site_aniso_U_11
_atom_site_aniso_U_22
_atom_site_aniso_U_33
_atom_site_aniso_U_23
_atom_site_aniso_U_13
_atom_site_aniso_U_12
Pd1 0.0285(14) 0.0369(15) 0.0231(14) 0.0000(12) 0.0027(11) 0.0019(12)
Pd2 0.0217(13) 0.0364(15) 0.0234(14) 0.0010(12) 0.0023(10) -0.0056(12)
S4 0.052(6) 0.058(7) 0.028(5) -0.009(5) -0.006(4) -0.025(5)
S3 0.058(6) 0.071(7) 0.022(5) 0.013(5) 0.001(5) -0.008(5)
S2 0.032(6) 0.090(8) 0.026(5) -0.001(5) 0.009(4) 0.014(5)
S1 0.027(5) 0.062(6) 0.028(5) -0.006(5) 0.005(4) 0.012(5)
Cl3 0.031(5) 0.084(8) 0.046(6) -0.001(5) 0.018(4) -0.004(5)
Cl2 0.058(6) 0.070(7) 0.038(6) -0.011(5) -0.021(5) 0.001(5)
Cl4 0.028(5) 0.092(8) 0.045(6) -0.004(5) 0.001(4) -0.002(5)
Cl1 0.056(6) 0.063(7) 0.055(6) 0.008(5) 0.034(5) 0.004(5)

loop_
_atom_type_symbol
_atom_type_description
_atom_type_scat_dispersion_real
_atom_type_scat_dispersion_imag
_atom_type_scat_source
C C 0.0033 0.0016 'International Tables Vol C Tables 4.2.6.8 and 6.1.1.4'
H H 0.0000 0.0000 'International Tables Vol C Tables 4.2.6.8 and 6.1.1.4'
N N 0.0061 0.0033 'International Tables Vol C Tables 4.2.6.8 and 6.1.1.4'
S S 0.1246 0.1234 'International Tables Vol C Tables 4.2.6.8 and 6.1.1.4'
Cl Cl 0.1484 0.1585 'International Tables Vol C Tables 4.2.6.8 and 6.1.1.4'
Pd Pd -0.9988 1.0072 'International Tables Vol C Tables 4.2.6.8 and 6.1.1.4'

loop_
_geom_angle_atom_site_label_1
_geom_angle_atom_site_label_2
_geom_angle_atom_site_label_3
_geom_angle
N1 Pd1 N4 103.9(10)
N1 Pd1 S2 170.0(9)
N4 Pd1 S2 83.3(7)
N1 Pd1 S1 81.8(8)
N4 Pd1 S1 171.0(7)
S2 Pd1 S1 91.9(3)
N10 Pd2 N7 104.2(11)
N10 Pd2 S3 168.9(9)
N7 Pd2 S3 82.9(7)
N10 Pd2 S4 81.0(8)
N7 Pd2 S4 171.7(7)
S3 Pd2 S4 93.0(4)
C32 N12 H12A 120.0
C32 N12 H12B 120.0
H12A N12 H12B 120.0
C32 S4 Pd2 95.8(13)
C24 S3 Pd2 95.9(9)
C21 C22 C17 110(3)
C21 C22 H22 125.0
C17 C22 H22 125.0
N2 N1 C7 121(3)
N2 N1 Pd1 115(2)
C7 N1 Pd1 125(2)
C26 C25 C31 123(3)
C26 C25 C30 130(3)
C31 C25 C30 108(3)
C24 N8 N7 112(2)
C23 N7 N8 106(3)
C23 N7 Pd2 137(2)
N8 N7 Pd2 116.7(18)
N5 C16 N6 124(3)
N5 C16 S2 125(2)
N6 C16 S2 111(2)
C20 C21 C22 127(3)
C20 C21 H21 116.7
C22 C21 H21 116.7
C18 C17 C22 116(3)
C18 C17 C23 120(3)
C22 C17 C23 124(3)
C8 N2 N1 115(3)
C31 N10 N11 104(2)
C31 N10 Pd2 134(2)
N11 N10 Pd2 121.0(19)
C28 C29 C30 117(4)
C28 C29 H29 121.4
C30 C29 H29 121.4
C1 C2 C3 108(3)
C1 C2 H2 125.8
C3 C2 H2 125.8
N12 C32 N11 116(4)
N12 C32 S4 120(3)
N11 C32 S4 123(3)
N2 C8 N3 120(3)
N2 C8 S1 125(3)
N3 C8 S1 113(3)
C19 C18 C17 130(3)
C19 C18 H18 115.2
C17 C18 H18 115.2
C8 N3 H3A 120.0
C8 N3 H3B 120.0
H3A N3 H3B 120.0
C9 C14 C13 117(3)
C9 C14 H14 121.6
C13 C14 H14 121.6
C28 C27 C26 114(3)
C28 C27 H27 123.1
C26 C27 H27 123.1
C12 C13 C14 123(3)
C12 C13 H13 118.5
C14 C13 H13 118.5
N7 C23 C17 121(3)
N7 C23 H23 119.7
C17 C23 H23 119.7
C10 C11 C12 114(3)
C10 C11 H11 123.2
C12 C11 H11 123.2
C18 C19 C20 109(3)
C18 C19 H19 125.6
C20 C19 H19 125.6
C25 C26 C27 114(3)
C25 C26 H26 122.8
C27 C26 H26 122.8
C21 C20 C19 129(3)
C21 C20 Cl3 115(3)
C19 C20 Cl3 116(2)
N9 C24 N8 117(3)
N9 C24 S3 119(2)
N8 C24 S3 124(2)
C2 C3 C4 125(3)
C2 C3 H3 117.3
C4 C3 H3 117.3
N10 C31 C25 119(3)
N10 C31 H31 120.7
C25 C31 H31 120.7
C5 C4 C3 116(3)
C5 C4 Cl1 123(2)
C3 C4 Cl1 121(3)
C24 N9 H9A 120.0
C24 N9 H9B 120.0
H9A N9 H9B 120.0
C16 S2 Pd1 94.5(9)
C8 S1 Pd1 96.4(12)
C32 N11 N10 107(3)
C9 C10 C11 130(3)
C9 C10 H10 114.8
C11 C10 H10 114.8
C13 C12 C11 116(3)
C13 C12 Cl2 122(2)
C11 C12 Cl2 122(2)
C15 N4 N5 116(3)
C15 N4 Pd1 132(2)
N5 N4 Pd1 111.7(16)
C16 N5 N4 116(2)
N4 C15 C9 132(3)
N4 C15 H15 113.8
C9 C15 H15 113.8
C29 C28 C27 134(4)
C29 C28 Cl4 112(3)
C27 C28 Cl4 113(3)
C29 C30 C25 110(3)
C29 C30 H30 124.8
C25 C30 H30 124.8
C10 C9 C14 120(3)
C10 C9 C15 126(3)
C14 C9 C15 114(3)
C16 N6 H6A 120.0
C16 N6 H6B 120.0
H6A N6 H6B 120.0
C6 C5 C4 112(3)
C6 C5 H5 124.1
C4 C5 H5 124.1
C6 C1 C2 128(3)
C6 C1 C7 126(3)
C2 C1 C7 106(3)
C1 C6 C5 131(3)
C1 C6 H6 114.6
C5 C6 H6 114.6
C1 C7 N1 130(3)
C1 C7 H7 115.1
N1 C7 H7 115.1

loop_
_geom_bond_atom_site_label_1
_geom_bond_atom_site_label_2
_geom_bond_distance
Pd1 N1 2.08(3)
Pd1 N4 2.15(2)
Pd1 S2 2.258(10)
Pd1 S1 2.275(9)
Pd2 N10 1.95(3)
Pd2 N7 2.08(2)
Pd2 S3 2.240(10)
Pd2 S4 2.264(8)
N12 C32 1.31(4)
N12 H12A 0.8600
N12 H12B 0.8600
S4 C32 1.76(4)
S3 C24 1.77(3)
C22 C21 1.37(4)
C22 C17 1.55(5)
C22 H22 0.9300
N1 N2 1.39(4)
N1 C7 1.44(4)
C25 C26 1.29(5)
C25 C31 1.49(4)
C25 C30 1.54(4)
N8 C24 1.34(4)
N8 N7 1.43(4)
N7 C23 1.17(3)
C16 N5 1.28(3)
C16 N6 1.42(4)
C16 S2 1.80(3)
C21 C20 1.23(4)
C21 H21 0.9300
C17 C18 1.36(4)
C17 C23 1.62(5)
N2 C8 1.25(4)
N10 C31 1.42(4)
N10 N11 1.47(4)
C29 C28 1.23(5)
C29 C30 1.50(5)
C29 H29 0.9300
C2 C1 1.37(4)
C2 C3 1.46(5)
C2 H2 0.9300
C32 N11 1.34(5)
C8 N3 1.34(4)
C8 S1 1.72(4)
C18 C19 1.34(4)
C18 H18 0.9300
N3 H3A 0.8600
N3 H3B 0.8600
C14 C9 1.46(4)
C14 C13 1.47(4)
C14 H14 0.9300
C27 C28 1.39(5)
C27 C26 1.53(5)
C27 H27 0.9300
C13 C12 1.39(4)
C13 H13 0.9300
C23 H23 0.9300
C11 C10 1.44(4)
C11 C12 1.55(4)
C11 H11 0.9300
C19 C20 1.40(4)
C19 H19 0.9300
C26 H26 0.9300
C20 Cl3 1.81(3)
C24 N9 1.31(4)
C3 C4 1.49(5)
C3 H3 0.9300
C31 H31 0.9300
C4 C5 1.48(4)
C4 Cl1 1.75(3)
N9 H9A 0.8600
N9 H9B 0.8600
C10 C9 1.21(4)
C10 H10 0.9300
Cl2 C12 1.63(3)
N4 C15 1.18(4)
N4 N5 1.44(3)
C15 C9 1.55(5)
C15 H15 0.9300
C28 Cl4 1.85(4)
C30 H30 0.9300
N6 H6A 0.8600
N6 H6B 0.8600
C5 C6 1.36(4)
C5 H5 0.9300
C1 C6 1.25(4)
C1 C7 1.39(4)
C6 H6 0.9300
C7 H7 0.9300
